data_4078597
loop_
_publ_author_name
'Azhakar, Ramachandran'
'Ghadwal, Rajendra S.'
'Roesky, Herbert W.'
'Wolf, Hilke'
'Stalke, Dietmar'

_publ_section_title
;
 Facile Access to the Functionalized N-Donor Stabilized Silylenes
 PhC(NtBu)2SiX (X = PPh2, NPh2, NCy2, NiPr2, NMe2, N(SiMe3)2, OtBu)
;
_journal_issue 12
_journal_name_full Organometallics
_journal_page_first 4588
_journal_paper_doi 10.1021/om3003762
_journal_volume 31
_journal_year 2012
_chemical_formula_sum 'C21 H37 N3 Si'
_chemical_formula_weight 359.63
_chemical_name_systematic
; 
 ? 
;
_space_group_IT_number 15
_symmetry_space_group_name_Hall '-C 2yc'
_symmetry_space_group_name_H-M 'C 1 2/c 1'
_atom_sites_solution_hydrogens geom
_atom_sites_solution_primary direct
_atom_sites_solution_secondary difmap
_audit_creation_method SHELXL-97
_cell_angle_alpha 90.00
_cell_angle_beta 99.35(2)
_cell_angle_gamma 90.00
_cell_formula_units_Z 8
_cell_length_a 27.820(2)
_cell_length_b 8.447(3)
_cell_length_c 19.099(2)
_cell_measurement_temperature 101(2)
_cell_volume 4428.6(17)
_computing_structure_refinement 'SHELXL-97 (Sheldrick, 2008)'
_computing_structure_solution 'SHELXS-97 (Sheldrick, 2008)'
_diffrn_ambient_temperature 101(2)
_diffrn_measured_fraction_theta_full 0.999
_diffrn_measured_fraction_theta_max 0.999
_diffrn_radiation_monochromator graphite
_diffrn_radiation_source 'fine-focus sealed tube'
_diffrn_radiation_type MoK\a
_diffrn_radiation_wavelength 0.71073
_diffrn_reflns_av_R_equivalents 0.0492
_diffrn_reflns_av_sigmaI/netI 0.0390
_diffrn_reflns_limit_h_max 36
_diffrn_reflns_limit_h_min -36
_diffrn_reflns_limit_k_max 10
_diffrn_reflns_limit_k_min -10
_diffrn_reflns_limit_l_max 24
_diffrn_reflns_limit_l_min -24
_diffrn_reflns_number 39498
_diffrn_reflns_theta_full 27.58
_diffrn_reflns_theta_max 27.58
_diffrn_reflns_theta_min 1.48
_exptl_absorpt_coefficient_mu 0.114
_exptl_absorpt_correction_T_max 0.9977
_exptl_absorpt_correction_T_min 0.9830
_exptl_crystal_density_diffrn 1.079
_exptl_crystal_density_method 'not measured'
_exptl_crystal_F_000 1584
_exptl_crystal_size_max 0.15
_exptl_crystal_size_mid 0.10
_exptl_crystal_size_min 0.02
_refine_diff_density_max 0.299
_refine_diff_density_min -0.263
_refine_diff_density_rms 0.043
_refine_ls_extinction_method none
_refine_ls_goodness_of_fit_ref 1.047
_refine_ls_hydrogen_treatment mixed
_refine_ls_matrix_type full
_refine_ls_number_parameters 236
_refine_ls_number_reflns 5111
_refine_ls_number_restraints 0
_refine_ls_restrained_S_all 1.047
_refine_ls_R_factor_all 0.0621
_refine_ls_R_factor_gt 0.0416
_refine_ls_shift/su_max 0.000
_refine_ls_shift/su_mean 0.000
_refine_ls_structure_factor_coef Fsqd
_refine_ls_weighting_details 'calc w=1/[\s^2^(Fo^2^)+(0.0453P)^2^+2.3040P] where P=(Fo^2^+2Fc^2^)/3'
_refine_ls_weighting_scheme calc
_refine_ls_wR_factor_gt 0.0936
_refine_ls_wR_factor_ref 0.1002
_reflns_number_gt 3988
_reflns_number_total 5111
_reflns_threshold_expression >2sigma(I)
_cod_data_source_file om3003762_si_003.cif
_cod_data_source_block fertig
_cod_database_code 4078597

loop_
_symmetry_equiv_pos_as_xyz
'x, y, z'
'-x, y, -z+1/2'
'x+1/2, y+1/2, z'
'-x+1/2, y+1/2, -z+1/2'
'-x, -y, -z'
'x, -y, z-1/2'
'-x+1/2, -y+1/2, -z'
'x+1/2, -y+1/2, z-1/2'

loop_
_atom_site_label
_atom_site_type_symbol
_atom_site_fract_x
_atom_site_fract_y
_atom_site_fract_z
_atom_site_U_iso_or_equiv
_atom_site_adp_type
_atom_site_occupancy
_atom_site_symmetry_multiplicity
_atom_site_calc_flag
_atom_site_refinement_flags
Si1 Si 0.134663(14) 0.20666(4) 0.43659(2) 0.01695(11) Uani 1 1 d .
N1 N 0.13280(4) 0.25950(13) 0.53283(6) 0.0174(3) Uani 1 1 d .
C1 C 0.15876(5) 0.39092(16) 0.52850(7) 0.0159(3) Uani 1 1 d .
N2 N 0.15975(4) 0.41269(13) 0.45969(6) 0.0172(3) Uani 1 1 d .
C2 C 0.18434(5) 0.48671(16) 0.58899(7) 0.0169(3) Uani 1 1 d .
C3 C 0.15993(5) 0.60770(17) 0.61770(7) 0.0201(3) Uani 1 1 d .
H3 H 0.1270 0.6303 0.5986 0.024 Uiso 1 1 calc R
N3 N 0.07516(4) 0.24116(14) 0.39449(6) 0.0185(3) Uani 1 1 d .
C4 C 0.18370(6) 0.69560(18) 0.67433(8) 0.0241(3) Uani 1 1 d .
H4 H 0.1669 0.7782 0.6939 0.029 Uiso 1 1 calc R
C8 C 0.11910(5) 0.17860(16) 0.59541(7) 0.0191(3) Uani 1 1 d .
C7 C 0.23282(5) 0.45530(17) 0.61714(7) 0.0205(3) Uani 1 1 d .
H7 H 0.2498 0.3731 0.5976 0.025 Uiso 1 1 calc R
C6 C 0.25623(5) 0.54382(18) 0.67354(8) 0.0236(3) Uani 1 1 d .
H6 H 0.2893 0.5223 0.6926 0.028 Uiso 1 1 calc R
C5 C 0.23168(6) 0.66356(18) 0.70233(8) 0.0246(3) Uani 1 1 d .
H5 H 0.2478 0.7236 0.7413 0.030 Uiso 1 1 calc R
C9 C 0.16182(5) 0.15462(19) 0.65573(8) 0.0252(3) Uani 1 1 d .
H9A H 0.1884 0.1006 0.6375 0.038 Uiso 1 1 calc R
H9B H 0.1512 0.0901 0.6931 0.038 Uiso 1 1 calc R
H9C H 0.1732 0.2577 0.6753 0.038 Uiso 1 1 calc R
C10 C 0.07913(6) 0.27275(19) 0.62268(8) 0.0274(3) Uani 1 1 d .
H10A H 0.0515 0.2867 0.5842 0.041 Uiso 1 1 calc R
H10B H 0.0918 0.3767 0.6394 0.041 Uiso 1 1 calc R
H10C H 0.0684 0.2153 0.6619 0.041 Uiso 1 1 calc R
C11 C 0.09932(6) 0.01705(18) 0.56897(8) 0.0282(4) Uani 1 1 d .
H11A H 0.0717 0.0315 0.5305 0.042 Uiso 1 1 calc R
H11B H 0.0886 -0.0410 0.6081 0.042 Uiso 1 1 calc R
H11C H 0.1250 -0.0431 0.5513 0.042 Uiso 1 1 calc R
C12 C 0.18495(5) 0.53599(17) 0.42404(7) 0.0197(3) Uani 1 1 d .
C13 C 0.16223(6) 0.69676(18) 0.43363(9) 0.0282(4) Uani 1 1 d .
H13A H 0.1771 0.7768 0.4068 0.042 Uiso 1 1 calc R
H13B H 0.1678 0.7250 0.4841 0.042 Uiso 1 1 calc R
H13C H 0.1271 0.6920 0.4162 0.042 Uiso 1 1 calc R
C14 C 0.23980(5) 0.54106(19) 0.45105(8) 0.0261(3) Uani 1 1 d .
H14A H 0.2533 0.4341 0.4502 0.039 Uiso 1 1 calc R
H14B H 0.2457 0.5816 0.4998 0.039 Uiso 1 1 calc R
H14C H 0.2555 0.6107 0.4205 0.039 Uiso 1 1 calc R
C15 C 0.17699(6) 0.4906(2) 0.34543(8) 0.0285(4) Uani 1 1 d .
H15A H 0.1420 0.4873 0.3272 0.043 Uiso 1 1 calc R
H15B H 0.1913 0.3862 0.3400 0.043 Uiso 1 1 calc R
H15C H 0.1926 0.5693 0.3188 0.043 Uiso 1 1 calc R
C16 C 0.04416(5) 0.36997(17) 0.41380(8) 0.0207(3) Uani 1 1 d .
H16 H 0.0630 0.4242 0.4561 0.025 Uiso 1 1 calc R
C17 C -0.00316(5) 0.31050(19) 0.43580(8) 0.0264(3) Uani 1 1 d .
H17A H -0.0241 0.2650 0.3945 0.040 Uiso 1 1 calc R
H17B H -0.0200 0.3990 0.4544 0.040 Uiso 1 1 calc R
H17C H 0.0044 0.2293 0.4726 0.040 Uiso 1 1 calc R
C18 C 0.03275(6) 0.49519(19) 0.35566(9) 0.0300(4) Uani 1 1 d .
H18A H 0.0631 0.5293 0.3403 0.045 Uiso 1 1 calc R
H18B H 0.0170 0.5864 0.3742 0.045 Uiso 1 1 calc R
H18C H 0.0108 0.4502 0.3152 0.045 Uiso 1 1 calc R
C19 C 0.08210(6) 0.1441(2) 0.27346(8) 0.0347(4) Uani 1 1 d .
H19A H 0.0655 0.0799 0.2341 0.052 Uiso 1 1 calc R
H19B H 0.1147 0.1007 0.2897 0.052 Uiso 1 1 calc R
H19C H 0.0850 0.2534 0.2574 0.052 Uiso 1 1 calc R
C20 C 0.05289(5) 0.14150(18) 0.33432(7) 0.0219(3) Uani 1 1 d .
H20 H 0.0202 0.1879 0.3159 0.026 Uiso 1 1 calc R
C21 C 0.04435(7) -0.02775(19) 0.35724(10) 0.0367(4) Uani 1 1 d .
H21A H 0.0275 -0.0876 0.3166 0.055 Uiso 1 1 calc R
H21B H 0.0244 -0.0263 0.3950 0.055 Uiso 1 1 calc R
H21C H 0.0757 -0.0781 0.3748 0.055 Uiso 1 1 calc R

loop_
_atom_site_aniso_label
_atom_site_aniso_U_11
_atom_site_aniso_U_22
_atom_site_aniso_U_33
_atom_site_aniso_U_23
_atom_site_aniso_U_13
_atom_site_aniso_U_12
Si1 0.01482(19) 0.0170(2) 0.01862(19) -0.00238(15) 0.00148(14) 0.00032(15)
N1 0.0178(6) 0.0168(6) 0.0170(6) 0.0005(5) 0.0015(5) -0.0011(5)
C1 0.0127(6) 0.0162(7) 0.0188(7) 0.0003(5) 0.0024(5) 0.0035(5)
N2 0.0163(6) 0.0183(6) 0.0172(6) -0.0010(5) 0.0034(5) -0.0019(5)
C2 0.0182(7) 0.0176(7) 0.0150(7) 0.0020(5) 0.0028(5) -0.0024(5)
C3 0.0196(7) 0.0209(7) 0.0202(7) 0.0008(6) 0.0041(6) -0.0002(6)
N3 0.0162(6) 0.0191(6) 0.0192(6) -0.0038(5) 0.0004(5) 0.0003(5)
C4 0.0320(9) 0.0215(8) 0.0203(7) -0.0026(6) 0.0090(6) -0.0006(6)
C8 0.0196(7) 0.0196(7) 0.0177(7) 0.0036(5) 0.0021(6) -0.0029(6)
C7 0.0198(7) 0.0201(7) 0.0217(7) 0.0013(6) 0.0041(6) -0.0002(6)
C6 0.0201(7) 0.0284(8) 0.0209(7) 0.0048(6) -0.0011(6) -0.0056(6)
C5 0.0310(8) 0.0267(8) 0.0158(7) -0.0006(6) 0.0025(6) -0.0111(7)
C9 0.0244(8) 0.0293(8) 0.0214(7) 0.0067(6) 0.0028(6) -0.0017(6)
C10 0.0239(8) 0.0286(8) 0.0315(8) 0.0049(7) 0.0101(7) 0.0024(7)
C11 0.0351(9) 0.0220(8) 0.0273(8) 0.0039(6) 0.0045(7) -0.0068(7)
C12 0.0203(7) 0.0211(7) 0.0186(7) 0.0005(6) 0.0057(6) -0.0040(6)
C13 0.0325(9) 0.0230(8) 0.0305(8) 0.0055(7) 0.0089(7) -0.0005(7)
C14 0.0209(8) 0.0302(9) 0.0284(8) 0.0025(7) 0.0074(6) -0.0057(6)
C15 0.0324(9) 0.0348(9) 0.0193(8) 0.0004(6) 0.0073(7) -0.0102(7)
C16 0.0171(7) 0.0217(7) 0.0225(7) -0.0041(6) 0.0008(6) 0.0027(6)
C17 0.0202(8) 0.0317(9) 0.0276(8) -0.0035(7) 0.0045(6) 0.0022(6)
C18 0.0255(8) 0.0267(8) 0.0380(9) 0.0039(7) 0.0060(7) 0.0062(7)
C19 0.0263(9) 0.0520(11) 0.0253(8) -0.0146(8) 0.0023(7) -0.0015(8)
C20 0.0180(7) 0.0255(8) 0.0207(7) -0.0060(6) -0.0013(6) 0.0002(6)
C21 0.0387(10) 0.0259(9) 0.0411(10) -0.0061(7) -0.0070(8) -0.0061(7)

loop_
_atom_type_symbol
_atom_type_description
_atom_type_scat_dispersion_real
_atom_type_scat_dispersion_imag
_atom_type_scat_source
C C 0.0033 0.0016 'International Tables Vol C Tables 4.2.6.8 and 6.1.1.4'
H H 0.0000 0.0000 'International Tables Vol C Tables 4.2.6.8 and 6.1.1.4'
N N 0.0061 0.0033 'International Tables Vol C Tables 4.2.6.8 and 6.1.1.4'
Si Si 0.0817 0.0704 'International Tables Vol C Tables 4.2.6.8 and 6.1.1.4'

loop_
_geom_angle_atom_site_label_1
_geom_angle_atom_site_label_2
_geom_angle_atom_site_label_3
_geom_angle
N3 Si1 N2 103.85(5)
N3 Si1 N1 103.52(6)
N2 Si1 N1 68.10(5)
N3 Si1 C1 111.50(5)
N2 Si1 C1 34.32(5)
N1 Si1 C1 34.40(5)
C1 N1 C8 130.34(11)
C1 N1 Si1 92.03(9)
C8 N1 Si1 136.38(9)
N2 C1 N1 105.91(11)
N2 C1 C2 127.24(12)
N1 C1 C2 126.71(12)
N2 C1 Si1 53.56(7)
N1 C1 Si1 53.57(7)
C2 C1 Si1 167.17(10)
C1 N2 C12 129.63(11)
C1 N2 Si1 92.12(9)
C12 N2 Si1 136.10(9)
C3 C2 C7 119.51(13)
C3 C2 C1 120.16(12)
C7 C2 C1 120.33(12)
C4 C3 C2 120.00(13)
C16 N3 C20 115.30(11)
C16 N3 Si1 123.99(9)
C20 N3 Si1 120.69(9)
C5 C4 C3 120.32(14)
N1 C8 C10 109.43(11)
N1 C8 C11 105.78(11)
C10 C8 C11 109.59(12)
N1 C8 C9 113.54(11)
C10 C8 C9 109.41(12)
C11 C8 C9 108.99(12)
C6 C7 C2 120.06(14)
C5 C6 C7 120.26(14)
C4 C5 C6 119.85(13)
N2 C12 C13 109.59(11)
N2 C12 C14 112.66(12)
C13 C12 C14 110.21(12)
N2 C12 C15 105.73(11)
C13 C12 C15 110.17(12)
C14 C12 C15 108.38(12)
N3 C16 C18 112.98(12)
N3 C16 C17 113.04(12)
C18 C16 C17 109.89(12)
N3 C20 C19 112.16(12)
N3 C20 C21 112.09(12)
C19 C20 C21 111.10(14)

loop_
_geom_bond_atom_site_label_1
_geom_bond_atom_site_label_2
_geom_bond_distance
Si1 N3 1.7434(12)
Si1 N2 1.9002(13)
Si1 N1 1.9003(12)
Si1 C1 2.3603(14)
N1 C1 1.3342(18)
N1 C8 1.4794(17)
C1 N2 1.3317(17)
C1 C2 1.4929(19)
N2 C12 1.4816(18)
C2 C3 1.388(2)
C2 C7 1.3938(19)
C3 C4 1.388(2)
N3 C16 1.4721(18)
N3 C20 1.4771(18)
C4 C5 1.382(2)
C8 C10 1.526(2)
C8 C11 1.526(2)
C8 C9 1.528(2)
C7 C6 1.384(2)
C6 C5 1.384(2)
C12 C13 1.522(2)
C12 C14 1.530(2)
C12 C15 1.530(2)
C16 C18 1.529(2)
C16 C17 1.530(2)
C19 C20 1.523(2)
C20 C21 1.525(2)
